data_4329706
loop_
_publ_author_name
'Lei Gao'
'Nihal Deligonul'
'Thomas G. Gray'

_publ_section_title
;
 Gold(I) Complexes of Brominated Azadipyrromethene Ligands
;
_journal_name_full 'Inorganic Chemistry'
_journal_page_first 7682
_journal_page_last 7688
_journal_paper_doi 10.1021/ic300709n
_journal_volume 51
_journal_year 2012
_chemical_formula_moiety 'C42 H35 Au Br2 N3 O2 P'
_chemical_formula_sum 'C42 H35 Au Br2 N3 O2 P'
_chemical_formula_weight 1001.49
_chemical_name_systematic
;
 ?
;
_space_group_IT_number 14
_symmetry_cell_setting monoclinic
_symmetry_space_group_name_Hall '-P 2ybc'
_symmetry_space_group_name_H-M 'P 1 21/c 1'
_atom_sites_solution_hydrogens geom
_atom_sites_solution_primary direct
_atom_sites_solution_secondary difmap
_audit_creation_method SHELXL-97
_cell_angle_alpha 90.00
_cell_angle_beta 98.766(2)
_cell_angle_gamma 90.00
_cell_formula_units_Z 4
_cell_length_a 10.726(2)
_cell_length_b 16.066(4)
_cell_length_c 21.324(5)
_cell_measurement_reflns_used 9837
_cell_measurement_temperature 296(2)
_cell_measurement_theta_max 27.67
_cell_measurement_theta_min 2.30
_cell_volume 3631.7(14)
_computing_cell_refinement 'Bruker SMART'
_computing_data_collection 'Bruker SMART'
_computing_data_reduction 'Bruker SAINT'
_computing_molecular_graphics 'Bruker SHELXTL'
_computing_publication_material 'Bruker SHELXTL'
_computing_structure_refinement 'SHELXL-97 (Sheldrick, 1997)'
_computing_structure_solution 'SHELXS-97 (Sheldrick, 1990)'
_diffrn_ambient_temperature 296(2)
_diffrn_measured_fraction_theta_full 1.000
_diffrn_measured_fraction_theta_max 1.000
_diffrn_measurement_device_type 'Bruker AXS APEX II CCD area detector'
_diffrn_measurement_method 'phi and omega scans'
_diffrn_radiation_monochromator graphite
_diffrn_radiation_source 'fine-focus sealed tube'
_diffrn_radiation_type MoK\a
_diffrn_radiation_wavelength 0.71073
_diffrn_reflns_av_R_equivalents 0.0370
_diffrn_reflns_av_sigmaI/netI 0.0271
_diffrn_reflns_limit_h_max 13
_diffrn_reflns_limit_h_min -13
_diffrn_reflns_limit_k_max 20
_diffrn_reflns_limit_k_min -20
_diffrn_reflns_limit_l_max 27
_diffrn_reflns_limit_l_min -27
_diffrn_reflns_number 42807
_diffrn_reflns_theta_full 27.50
_diffrn_reflns_theta_max 27.50
_diffrn_reflns_theta_min 1.59
_diffrn_standards_decay_% none
_diffrn_standards_number 0
_exptl_absorpt_coefficient_mu 6.337
_exptl_absorpt_correction_T_max 0.7062
_exptl_absorpt_correction_T_min 0.2363
_exptl_absorpt_correction_type multi-scan
_exptl_absorpt_process_details 'AXScale in APEX 2 (Bruker, 2004)'
_exptl_crystal_colour red
_exptl_crystal_density_diffrn 1.832
_exptl_crystal_description irregular
_exptl_crystal_F_000 1952
_exptl_crystal_size_max 0.32
_exptl_crystal_size_mid 0.16
_exptl_crystal_size_min 0.06
_refine_diff_density_max 1.832
_refine_diff_density_min -0.980
_refine_diff_density_rms 0.093
_refine_ls_extinction_method none
_refine_ls_goodness_of_fit_ref 1.031
_refine_ls_hydrogen_treatment constr
_refine_ls_matrix_type full
_refine_ls_number_parameters 464
_refine_ls_number_reflns 8320
_refine_ls_number_restraints 0
_refine_ls_restrained_S_all 1.031
_refine_ls_R_factor_all 0.0309
_refine_ls_R_factor_gt 0.0238
_refine_ls_shift/su_max 0.004
_refine_ls_shift/su_mean 0.000
_refine_ls_structure_factor_coef Fsqd
_refine_ls_weighting_details 'calc w=1/[\s^2^(Fo^2^)+(0.0279P)^2^+4.2036P] where P=(Fo^2^+2Fc^2^)/3'
_refine_ls_weighting_scheme calc
_refine_ls_wR_factor_gt 0.0573
_refine_ls_wR_factor_ref 0.0599
_reflns_number_gt 7222
_reflns_number_total 8320
_reflns_threshold_expression >2sigma(I)
_cod_data_source_file ic300709n_si_002_4.cif
_cod_data_source_block nd113009_0m
_cod_original_cell_volume 3631.8(14)
_cod_database_code 4329706

loop_
_symmetry_equiv_pos_as_xyz
'x, y, z'
'-x, y+1/2, -z+1/2'
'-x, -y, -z'
'x, -y-1/2, z-1/2'

loop_
_atom_site_label
_atom_site_type_symbol
_atom_site_fract_x
_atom_site_fract_y
_atom_site_fract_z
_atom_site_U_iso_or_equiv
_atom_site_adp_type
_atom_site_occupancy
_atom_site_symmetry_multiplicity
_atom_site_calc_flag
_atom_site_refinement_flags
Au1 Au 0.837824(11) 0.922038(7) 0.213618(5) 0.02370(4) Uani 1 1 d .
Br1 Br 1.36565(3) 1.02017(2) 0.319421(16) 0.03120(8) Uani 1 1 d .
Br2 Br 0.53122(3) 0.74273(2) 0.417858(16) 0.03223(8) Uani 1 1 d .
N1 N 1.0132(2) 0.92057(14) 0.27421(11) 0.0181(5) Uani 1 1 d .
N2 N 0.9602(2) 0.86826(14) 0.37503(11) 0.0180(5) Uani 1 1 d .
N3 N 0.7706(2) 0.83222(15) 0.30185(11) 0.0195(5) Uani 1 1 d .
C12 C 1.3389(3) 0.92608(19) 0.45568(15) 0.0234(6) Uani 1 1 d .
H12 H 1.3941 0.9192 0.4264 0.028 Uiso 1 1 calc R
C4 C 1.1176(3) 0.95909(17) 0.25976(13) 0.0189(6) Uani 1 1 d .
C20 C 0.6597(3) 0.79258(18) 0.38013(14) 0.0201(6) Uani 1 1 d .
C3 C 1.2067(3) 0.96856(18) 0.31551(14) 0.0199(6) Uani 1 1 d .
C11 C 1.2094(3) 0.93476(17) 0.43416(13) 0.0187(6) Uani 1 1 d .
C2 C 1.1571(3) 0.93594(17) 0.36634(13) 0.0181(6) Uani 1 1 d .
C13 C 1.3856(3) 0.92756(19) 0.51959(15) 0.0256(6) Uani 1 1 d .
H13 H 1.4718 0.9216 0.5329 0.031 Uiso 1 1 calc R
C14 C 1.3052(3) 0.93784(18) 0.56429(14) 0.0224(6) Uani 1 1 d .
C1 C 1.0352(3) 0.90490(17) 0.33921(13) 0.0167(5) Uani 1 1 d .
C5 C 1.1284(3) 0.98608(18) 0.19521(14) 0.0222(6) Uani 1 1 d .
C16 C 1.1308(3) 0.94378(19) 0.47978(14) 0.0231(6) Uani 1 1 d .
H16 H 1.0444 0.9488 0.4666 0.028 Uiso 1 1 calc R
C10 C 1.1797(3) 1.0630(2) 0.18322(16) 0.0310(7) Uani 1 1 d .
H10 H 1.2105 1.0976 0.2170 0.037 Uiso 1 1 calc R
C15 C 1.1765(3) 0.94553(19) 0.54429(14) 0.0234(6) Uani 1 1 d .
H15 H 1.1215 0.9518 0.5737 0.028 Uiso 1 1 calc R
C9 C 1.1856(4) 1.0889(2) 0.12193(18) 0.0403(9) Uani 1 1 d .
H9 H 1.2195 1.1407 0.1148 0.048 Uiso 1 1 calc R
C21 C 0.6593(3) 0.80501(17) 0.31304(14) 0.0196(6) Uani 1 1 d .
C6 C 1.0837(3) 0.93596(19) 0.14321(15) 0.0263(7) Uani 1 1 d .
H6 H 1.0486 0.8843 0.1497 0.032 Uiso 1 1 calc R
C18 C 0.8462(3) 0.83787(17) 0.36072(13) 0.0180(5) Uani 1 1 d .
C19 C 0.7770(3) 0.81077(17) 0.41080(13) 0.0196(6) Uani 1 1 d .
C8 C 1.1418(4) 1.0384(2) 0.07175(17) 0.0415(9) Uani 1 1 d .
H8 H 1.1464 1.0559 0.0306 0.050 Uiso 1 1 calc R
C7 C 1.0910(4) 0.9620(2) 0.08208(16) 0.0359(8) Uani 1 1 d .
H7 H 1.0614 0.9278 0.0479 0.043 Uiso 1 1 calc R
C30 C 1.0050(3) 0.75206(19) 0.55456(14) 0.0252(6) Uani 1 1 d .
H30 H 1.0800 0.7224 0.5637 0.030 Uiso 1 1 calc R
C31 C 0.9529(3) 0.78922(19) 0.60327(14) 0.0235(6) Uani 1 1 d .
C33 C 0.7818(3) 0.83917(19) 0.52694(14) 0.0246(6) Uani 1 1 d .
H33 H 0.7063 0.8684 0.5179 0.030 Uiso 1 1 calc R
C28 C 0.8326(3) 0.80291(17) 0.47781(13) 0.0200(6) Uani 1 1 d .
C32 C 0.8409(3) 0.83305(19) 0.58966(15) 0.0262(6) Uani 1 1 d .
H32 H 0.8055 0.8582 0.6221 0.031 Uiso 1 1 calc R
C29 C 0.9461(3) 0.75892(19) 0.49285(14) 0.0229(6) Uani 1 1 d .
H29 H 0.9821 0.7340 0.4606 0.027 Uiso 1 1 calc R
C36 C 0.6699(3) 1.0699(2) 0.03298(16) 0.0311(7) Uani 1 1 d .
H36 H 0.6215 1.0300 0.0088 0.037 Uiso 1 1 calc R
C35 C 0.7225(3) 1.05150(19) 0.09482(14) 0.0219(6) Uani 1 1 d .
C40 C 0.7950(4) 1.1125(2) 0.12931(17) 0.0384(8) Uani 1 1 d .
H40 H 0.8334 1.1012 0.1705 0.046 Uiso 1 1 calc R
C39 C 0.8105(4) 1.1899(2) 0.10288(19) 0.0434(9) Uani 1 1 d .
H39 H 0.8574 1.2306 0.1269 0.052 Uiso 1 1 calc R
C37 C 0.6882(3) 1.1466(2) 0.00666(17) 0.0353(8) Uani 1 1 d .
H37 H 0.6532 1.1576 -0.0352 0.042 Uiso 1 1 calc R
C26 C 0.4839(3) 0.7366(2) 0.15548(16) 0.0331(8) Uani 1 1 d .
H26 H 0.5019 0.7134 0.1179 0.040 Uiso 1 1 calc R
C23 C 0.4300(3) 0.8044(2) 0.26816(16) 0.0289(7) Uani 1 1 d .
H23 H 0.4112 0.8268 0.3058 0.035 Uiso 1 1 calc R
C24 C 0.3338(3) 0.7878(2) 0.21844(17) 0.0359(8) Uani 1 1 d .
H24 H 0.2507 0.7996 0.2228 0.043 Uiso 1 1 calc R
C25 C 0.3608(3) 0.7538(2) 0.16250(17) 0.0365(8) Uani 1 1 d .
H25 H 0.2958 0.7424 0.1295 0.044 Uiso 1 1 calc R
C22 C 0.5551(3) 0.78724(17) 0.26150(14) 0.0212(6) Uani 1 1 d .
C27 C 0.5808(3) 0.75392(19) 0.20458(15) 0.0262(7) Uani 1 1 d .
H27 H 0.6638 0.7432 0.1994 0.031 Uiso 1 1 calc R
C17 C 1.2811(4) 0.9488(2) 0.67315(16) 0.0373(8) Uani 1 1 d .
H17A H 1.2398 1.0019 0.6683 0.056 Uiso 1 1 calc R
H17B H 1.3307 0.9452 0.7145 0.056 Uiso 1 1 calc R
H17C H 1.2189 0.9053 0.6684 0.056 Uiso 1 1 calc R
C34 C 0.9729(4) 0.8147(2) 0.71456(15) 0.0385(8) Uani 1 1 d .
H34A H 0.9639 0.8738 0.7087 0.058 Uiso 1 1 calc R
H34B H 1.0297 0.8035 0.7530 0.058 Uiso 1 1 calc R
H34C H 0.8921 0.7906 0.7174 0.058 Uiso 1 1 calc R
C42 C 0.6777(3) 0.8768(2) 0.06985(15) 0.0296(7) Uani 1 1 d .
H42A H 0.6148 0.8940 0.0354 0.044 Uiso 1 1 calc R
H42B H 0.6538 0.8244 0.0861 0.044 Uiso 1 1 calc R
H42C H 0.7574 0.8710 0.0550 0.044 Uiso 1 1 calc R
C41 C 0.5315(3) 0.9690(2) 0.14871(16) 0.0304(7) Uani 1 1 d .
H41A H 0.5302 1.0140 0.1782 0.046 Uiso 1 1 calc R
H41B H 0.5032 0.9189 0.1667 0.046 Uiso 1 1 calc R
H41C H 0.4768 0.9818 0.1100 0.046 Uiso 1 1 calc R
C38 C 0.7575(3) 1.2066(2) 0.04181(18) 0.0345(8) Uani 1 1 d .
H38 H 0.7684 1.2586 0.0242 0.041 Uiso 1 1 calc R
P1 P 0.69120(7) 0.95421(5) 0.13225(3) 0.02024(15) Uani 1 1 d .
O1 O 1.3607(2) 0.93966(15) 0.62631(10) 0.0309(5) Uani 1 1 d .
O2 O 1.0215(2) 0.77978(15) 0.66263(10) 0.0319(5) Uani 1 1 d .

loop_
_atom_site_aniso_label
_atom_site_aniso_U_11
_atom_site_aniso_U_22
_atom_site_aniso_U_33
_atom_site_aniso_U_23
_atom_site_aniso_U_13
_atom_site_aniso_U_12
Au1 0.02387(7) 0.02722(7) 0.01799(6) -0.00105(5) -0.00327(4) 0.00485(5)
Br1 0.02349(16) 0.03700(18) 0.03385(17) -0.00210(14) 0.00677(13) -0.01093(13)
Br2 0.02023(16) 0.04138(19) 0.03629(18) 0.00899(14) 0.00821(13) -0.00496(13)
N1 0.0161(12) 0.0211(12) 0.0165(11) 0.0011(9) 0.0004(9) -0.0013(9)
N2 0.0168(12) 0.0183(11) 0.0186(11) 0.0021(9) 0.0015(9) -0.0004(9)
N3 0.0173(12) 0.0207(12) 0.0197(12) 0.0033(10) 0.0008(9) -0.0033(10)
C12 0.0168(14) 0.0277(15) 0.0254(15) 0.0006(12) 0.0026(12) 0.0000(12)
C4 0.0205(14) 0.0150(13) 0.0219(14) -0.0008(11) 0.0056(11) -0.0017(11)
C20 0.0161(14) 0.0201(14) 0.0248(14) 0.0054(11) 0.0056(11) -0.0015(11)
C3 0.0139(13) 0.0208(14) 0.0253(15) -0.0024(11) 0.0038(11) -0.0038(11)
C11 0.0174(14) 0.0179(13) 0.0198(14) -0.0013(11) -0.0003(11) -0.0014(11)
C2 0.0162(14) 0.0181(14) 0.0200(13) -0.0015(11) 0.0026(11) -0.0005(11)
C13 0.0143(14) 0.0326(17) 0.0279(16) 0.0028(13) -0.0034(12) -0.0028(12)
C14 0.0234(15) 0.0200(14) 0.0216(14) -0.0005(11) -0.0035(12) -0.0009(11)
C1 0.0143(13) 0.0175(13) 0.0177(13) 0.0001(10) 0.0008(10) -0.0003(10)
C5 0.0215(15) 0.0229(15) 0.0233(15) 0.0029(12) 0.0068(12) 0.0013(12)
C16 0.0147(14) 0.0274(15) 0.0261(15) -0.0020(12) -0.0001(11) 0.0028(12)
C10 0.0353(19) 0.0271(17) 0.0327(17) 0.0013(13) 0.0120(15) -0.0049(14)
C15 0.0211(15) 0.0268(15) 0.0221(14) -0.0026(12) 0.0033(12) 0.0019(12)
C9 0.046(2) 0.034(2) 0.043(2) 0.0142(16) 0.0138(17) -0.0071(16)
C21 0.0159(14) 0.0160(13) 0.0263(15) 0.0023(11) 0.0012(11) 0.0013(11)
C6 0.0300(17) 0.0268(16) 0.0228(15) 0.0018(12) 0.0062(13) -0.0013(13)
C18 0.0160(13) 0.0175(13) 0.0204(13) 0.0014(11) 0.0020(11) -0.0002(11)
C19 0.0188(14) 0.0177(13) 0.0222(14) 0.0027(11) 0.0031(11) 0.0017(11)
C8 0.052(2) 0.048(2) 0.0271(18) 0.0149(16) 0.0147(17) 0.0014(19)
C7 0.046(2) 0.040(2) 0.0226(16) 0.0005(14) 0.0066(15) 0.0011(17)
C30 0.0208(15) 0.0295(16) 0.0253(15) 0.0024(12) 0.0037(12) 0.0061(12)
C31 0.0255(16) 0.0243(15) 0.0202(14) 0.0011(12) 0.0015(12) -0.0030(12)
C33 0.0232(15) 0.0243(15) 0.0268(15) 0.0023(12) 0.0058(12) 0.0034(12)
C28 0.0211(15) 0.0187(13) 0.0203(14) 0.0045(11) 0.0034(11) -0.0035(11)
C32 0.0268(16) 0.0282(16) 0.0251(15) -0.0032(13) 0.0090(13) 0.0029(13)
C29 0.0211(15) 0.0279(15) 0.0203(14) 0.0018(12) 0.0051(12) 0.0023(12)
C36 0.0328(18) 0.0326(18) 0.0265(16) 0.0041(13) 0.0004(14) -0.0032(14)
C35 0.0193(15) 0.0240(14) 0.0222(14) 0.0034(12) 0.0026(12) -0.0002(12)
C40 0.044(2) 0.0340(19) 0.0335(18) 0.0032(15) -0.0055(16) -0.0129(16)
C39 0.049(2) 0.0330(19) 0.048(2) -0.0023(17) 0.0066(18) -0.0152(17)
C37 0.0350(19) 0.0361(19) 0.0349(18) 0.0132(15) 0.0054(15) 0.0052(15)
C26 0.040(2) 0.0271(16) 0.0289(17) 0.0004(13) -0.0040(15) -0.0092(15)
C23 0.0224(16) 0.0282(16) 0.0342(17) 0.0033(14) -0.0020(13) -0.0004(13)
C24 0.0186(16) 0.0339(18) 0.052(2) 0.0084(16) -0.0063(15) 0.0003(14)
C25 0.0310(19) 0.0329(18) 0.039(2) 0.0085(15) -0.0139(15) -0.0104(15)
C22 0.0179(14) 0.0159(13) 0.0277(15) 0.0046(11) -0.0031(12) -0.0017(11)
C27 0.0232(16) 0.0241(15) 0.0296(16) 0.0020(13) -0.0011(13) -0.0025(12)
C17 0.041(2) 0.048(2) 0.0220(16) -0.0041(15) 0.0006(15) 0.0102(17)
C34 0.042(2) 0.052(2) 0.0202(16) -0.0085(15) 0.0009(14) -0.0021(18)
C42 0.0365(19) 0.0271(17) 0.0234(15) -0.0003(13) -0.0013(13) 0.0003(14)
C41 0.0240(17) 0.0333(18) 0.0332(17) 0.0075(14) 0.0022(13) -0.0002(14)
C38 0.0347(19) 0.0243(16) 0.049(2) 0.0116(15) 0.0210(17) 0.0038(14)
P1 0.0191(4) 0.0230(4) 0.0175(3) 0.0024(3) -0.0007(3) -0.0015(3)
O1 0.0283(12) 0.0417(13) 0.0202(11) -0.0009(9) -0.0050(9) -0.0002(10)
O2 0.0330(13) 0.0410(14) 0.0198(11) -0.0020(10) -0.0016(9) 0.0041(11)

loop_
_atom_type_symbol
_atom_type_description
_atom_type_scat_dispersion_real
_atom_type_scat_dispersion_imag
_atom_type_scat_source
C C 0.0033 0.0016 'International Tables Vol C Tables 4.2.6.8 and 6.1.1.4'
H H 0.0000 0.0000 'International Tables Vol C Tables 4.2.6.8 and 6.1.1.4'
O O 0.0106 0.0060 'International Tables Vol C Tables 4.2.6.8 and 6.1.1.4'
P P 0.1023 0.0942 'International Tables Vol C Tables 4.2.6.8 and 6.1.1.4'
Br Br -0.2901 2.4595 'International Tables Vol C Tables 4.2.6.8 and 6.1.1.4'
Au Au -2.0133 8.8022 'International Tables Vol C Tables 4.2.6.8 and 6.1.1.4'
N N 0.0061 0.0033 'International Tables Vol C Tables 4.2.6.8 and 6.1.1.4'

loop_
_geom_angle_atom_site_label_1
_geom_angle_atom_site_label_2
_geom_angle_atom_site_label_3
_geom_angle
N1 Au1 P1 160.00(7)
N1 Au1 N3 82.44(8)
P1 Au1 N3 117.44(6)
C4 N1 C1 106.7(2)
C4 N1 Au1 123.03(19)
C1 N1 Au1 127.64(18)
C18 N2 C1 131.1(2)
C21 N3 C18 106.0(2)
C21 N3 Au1 132.82(19)
C18 N3 Au1 115.88(17)
C13 C12 C11 121.0(3)
C13 C12 H12 119.5
C11 C12 H12 119.5
N1 C4 C3 109.5(2)
N1 C4 C5 122.4(3)
C3 C4 C5 128.1(3)
C19 C20 C21 108.0(2)
C19 C20 Br2 124.9(2)
C21 C20 Br2 126.3(2)
C2 C3 C4 109.1(2)
C2 C3 Br1 125.8(2)
C4 C3 Br1 125.1(2)
C16 C11 C12 117.3(3)
C16 C11 C2 120.5(3)
C12 C11 C2 122.2(3)
C3 C2 C1 104.6(2)
C3 C2 C11 130.0(3)
C1 C2 C11 125.4(3)
C12 C13 C14 120.7(3)
C12 C13 H13 119.7
C14 C13 H13 119.7
O1 C14 C15 124.2(3)
O1 C14 C13 116.3(3)
C15 C14 C13 119.5(3)
N2 C1 N1 128.8(2)
N2 C1 C2 121.1(2)
N1 C1 C2 110.1(2)
C10 C5 C6 117.7(3)
C10 C5 C4 121.7(3)
C6 C5 C4 120.6(3)
C15 C16 C11 122.4(3)
C15 C16 H16 118.8
C11 C16 H16 118.8
C9 C10 C5 121.1(3)
C9 C10 H10 119.5
C5 C10 H10 119.5
C16 C15 C14 119.1(3)
C16 C15 H15 120.4
C14 C15 H15 120.4
C8 C9 C10 120.2(3)
C8 C9 H9 119.9
C10 C9 H9 119.9
N3 C21 C20 110.9(2)
N3 C21 C22 122.1(3)
C20 C21 C22 126.9(3)
C7 C6 C5 120.8(3)
C7 C6 H6 119.6
C5 C6 H6 119.6
N2 C18 N3 129.1(3)
N2 C18 C19 120.2(2)
N3 C18 C19 110.5(2)
C20 C19 C18 104.4(2)
C20 C19 C28 131.2(3)
C18 C19 C28 124.2(3)
C9 C8 C7 120.1(3)
C9 C8 H8 120.0
C7 C8 H8 120.0
C8 C7 C6 120.2(3)
C8 C7 H7 119.9
C6 C7 H7 119.9
C29 C30 C31 120.2(3)
C29 C30 H30 119.9
C31 C30 H30 119.9
O2 C31 C32 125.2(3)
O2 C31 C30 115.0(3)
C32 C31 C30 119.8(3)
C28 C33 C32 121.6(3)
C28 C33 H33 119.2
C32 C33 H33 119.2
C33 C28 C29 117.9(3)
C33 C28 C19 123.6(3)
C29 C28 C19 118.4(3)
C31 C32 C33 119.4(3)
C31 C32 H32 120.3
C33 C32 H32 120.3
C30 C29 C28 121.0(3)
C30 C29 H29 119.5
C28 C29 H29 119.5
C37 C36 C35 121.0(3)
C37 C36 H36 119.5
C35 C36 H36 119.5
C36 C35 C40 117.9(3)
C36 C35 P1 121.9(2)
C40 C35 P1 120.1(2)
C39 C40 C35 120.6(3)
C39 C40 H40 119.7
C35 C40 H40 119.7
C38 C39 C40 120.4(3)
C38 C39 H39 119.8
C40 C39 H39 119.8
C38 C37 C36 120.4(3)
C38 C37 H37 119.8
C36 C37 H37 119.8
C25 C26 C27 119.8(3)
C25 C26 H26 120.1
C27 C26 H26 120.1
C24 C23 C22 119.8(3)
C24 C23 H23 120.1
C22 C23 H23 120.1
C25 C24 C23 120.4(3)
C25 C24 H24 119.8
C23 C24 H24 119.8
C26 C25 C24 120.2(3)
C26 C25 H25 119.9
C24 C25 H25 119.9
C27 C22 C23 119.0(3)
C27 C22 C21 119.8(3)
C23 C22 C21 121.2(3)
C26 C27 C22 120.7(3)
C26 C27 H27 119.7
C22 C27 H27 119.7
O1 C17 H17A 109.5
O1 C17 H17B 109.5
H17A C17 H17B 109.5
O1 C17 H17C 109.5
H17A C17 H17C 109.5
H17B C17 H17C 109.5
O2 C34 H34A 109.5
O2 C34 H34B 109.5
H34A C34 H34B 109.5
O2 C34 H34C 109.5
H34A C34 H34C 109.5
H34B C34 H34C 109.5
P1 C42 H42A 109.5
P1 C42 H42B 109.5
H42A C42 H42B 109.5
P1 C42 H42C 109.5
H42A C42 H42C 109.5
H42B C42 H42C 109.5
P1 C41 H41A 109.5
P1 C41 H41B 109.5
H41A C41 H41B 109.5
P1 C41 H41C 109.5
H41A C41 H41C 109.5
H41B C41 H41C 109.5
C39 C38 C37 119.7(3)
C39 C38 H38 120.1
C37 C38 H38 120.1
C35 P1 C42 105.57(15)
C35 P1 C41 102.48(15)
C42 P1 C41 105.06(16)
C35 P1 Au1 112.92(10)
C42 P1 Au1 112.48(11)
C41 P1 Au1 117.17(11)
C14 O1 C17 117.7(3)
C31 O2 C34 118.1(3)

loop_
_geom_bond_atom_site_label_1
_geom_bond_atom_site_label_2
_geom_bond_distance
Au1 N1 2.113(2)
Au1 P1 2.2179(8)
Au1 N3 2.560(2)
Br1 C3 1.886(3)
Br2 C20 1.877(3)
N1 C4 1.356(4)
N1 C1 1.393(3)
N2 C18 1.309(4)
N2 C1 1.328(4)
N3 C21 1.327(4)
N3 C18 1.390(4)
C12 C13 1.379(4)
C12 C11 1.402(4)
C12 H12 0.9300
C4 C3 1.415(4)
C4 C5 1.464(4)
C20 C19 1.359(4)
C20 C21 1.444(4)
C3 C2 1.381(4)
C11 C16 1.388(4)
C11 C2 1.469(4)
C2 C1 1.436(4)
C13 C14 1.389(4)
C13 H13 0.9300
C14 O1 1.365(3)
C14 C15 1.388(4)
C5 C10 1.393(4)
C5 C6 1.395(4)
C16 C15 1.388(4)
C16 H16 0.9300
C10 C9 1.382(5)
C10 H10 0.9300
C15 H15 0.9300
C9 C8 1.367(6)
C9 H9 0.9300
C21 C22 1.472(4)
C6 C7 1.382(4)
C6 H6 0.9300
C18 C19 1.456(4)
C19 C28 1.468(4)
C8 C7 1.375(5)
C8 H8 0.9300
C7 H7 0.9300
C30 C29 1.375(4)
C30 C31 1.387(4)
C30 H30 0.9300
C31 O2 1.372(4)
C31 C32 1.384(4)
C33 C28 1.381(4)
C33 C32 1.394(4)
C33 H33 0.9300
C28 C29 1.401(4)
C32 H32 0.9300
C29 H29 0.9300
C36 C37 1.381(5)
C36 C35 1.385(4)
C36 H36 0.9300
C35 C40 1.390(5)
C35 P1 1.810(3)
C40 C39 1.386(5)
C40 H40 0.9300
C39 C38 1.366(5)
C39 H39 0.9300
C37 C38 1.369(5)
C37 H37 0.9300
C26 C25 1.380(5)
C26 C27 1.386(4)
C26 H26 0.9300
C23 C24 1.388(4)
C23 C22 1.398(4)
C23 H23 0.9300
C24 C25 1.382(5)
C24 H24 0.9300
C25 H25 0.9300
C22 C27 1.392(4)
C27 H27 0.9300
C17 O1 1.417(4)
C17 H17A 0.9600
C17 H17B 0.9600
C17 H17C 0.9600
C34 O2 1.410(4)
C34 H34A 0.9600
C34 H34B 0.9600
C34 H34C 0.9600
C42 P1 1.811(3)
C42 H42A 0.9600
C42 H42B 0.9600
C42 H42C 0.9600
C41 P1 1.816(3)
C41 H41A 0.9600
C41 H41B 0.9600
C41 H41C 0.9600
C38 H38 0.9300
